data_3000607
loop_
_publ_author_name
'M. Abdelhamid Shahat'

_journal_name_full 'To be published in Scientific Reports'
_chemical_formula_sum 'Al2 H4 O9 Si2'
_chemical_name_common Kaolinite
_space_group_name_Hall '-P 2yc'
_space_group_name_H-M_alt 'P 1 2/c 1'
_cell_angle_alpha 90.0
_cell_angle_beta 103.17
_cell_angle_gamma 90.0
_cell_length_a 5.153
_cell_length_b 8.943
_cell_length_c 7.391
_cell_volume 331.643
_cod_database_code 3000607
_cod_hold_until_date 2026-01-03
_cod_depositor_requested_release_date 2026-01-03

loop_
_atom_site_label
_atom_site_fract_x
_atom_site_fract_y
_atom_site_fract_z
? ? ? ?
